data_7200664
loop_
_publ_author_name
'Jeong, Kyung Seok'
'Lee, Bohyung'
'Kim, Jaheon'
'Jeong, Nakcheol'

_publ_section_title
;
 Guest-dependent self-assembly of (R,R)-2,3-diphenylsuccinic
 acids&#x2009;:&#x2009; formation of a cyclotetrameric chiral square
;
_journal_issue 4
_journal_name_full CrystEngComm
_journal_page_first 549
_journal_paper_doi 10.1039/b819756c
_journal_volume 11
_journal_year 2009
_chemical_formula_sum 'C68 H64 O17'
_chemical_formula_weight 1153.19
_chemical_name_systematic
;
?
;
_space_group_IT_number 79
_symmetry_cell_setting tetragonal
_symmetry_space_group_name_Hall 'I 4'
_symmetry_space_group_name_H-M 'I 4'
_atom_sites_solution_hydrogens geom
_atom_sites_solution_primary direct
_atom_sites_solution_secondary difmap
_audit_creation_method SHELXL-97
_cell_angle_alpha 90.00
_cell_angle_beta 90.00
_cell_angle_gamma 90.00
_cell_formula_units_Z 2
_cell_length_a 16.3890(3)
_cell_length_b 16.3890(3)
_cell_length_c 11.3011(3)
_cell_measurement_temperature 298(2)
_cell_volume 3035.47(11)
_computing_cell_refinement 'Bruker SAINT'
_computing_data_collection 'Bruker SMART'
_computing_data_reduction 'Bruker SAINT'
_computing_molecular_graphics 'Bruker XP'
_computing_publication_material 'Bruker XCIF'
_computing_structure_refinement 'SHELXL-97 (Sheldrick, 1997)'
_computing_structure_solution 'SHELXS-97 (Sheldrick, 1990)'
_diffrn_ambient_temperature 298(2)
_diffrn_measured_fraction_theta_full 0.999
_diffrn_measured_fraction_theta_max 0.999
_diffrn_measurement_device_type 'Bruker APEX CCD'
_diffrn_radiation_monochromator graphite
_diffrn_radiation_source 'fine-focus sealed tube'
_diffrn_radiation_type MoK\a
_diffrn_radiation_wavelength 0.71073
_diffrn_reflns_av_R_equivalents 0.0389
_diffrn_reflns_av_sigmaI/netI 0.0473
_diffrn_reflns_limit_h_max 21
_diffrn_reflns_limit_h_min -21
_diffrn_reflns_limit_k_max 21
_diffrn_reflns_limit_k_min -21
_diffrn_reflns_limit_l_max 15
_diffrn_reflns_limit_l_min -12
_diffrn_reflns_number 13122
_diffrn_reflns_theta_full 28.30
_diffrn_reflns_theta_max 28.30
_diffrn_reflns_theta_min 1.76
_exptl_absorpt_coefficient_mu 0.091
_exptl_absorpt_correction_T_min
;
Ratio of minimum to maximum apparent transmission: 0.782538
;
_exptl_absorpt_correction_type SADABS
_exptl_crystal_colour colorless
_exptl_crystal_density_diffrn 1.262
_exptl_crystal_density_method 'not measured'
_exptl_crystal_description plate
_exptl_crystal_F_000 1216
_exptl_crystal_size_max 0.20
_exptl_crystal_size_mid 0.10
_exptl_crystal_size_min 0.05
_refine_diff_density_max 0.180
_refine_diff_density_min -0.133
_refine_diff_density_rms 0.035
_refine_ls_abs_structure_details 'Flack H D (1983), Acta Cryst. A39, 876-881'
_refine_ls_abs_structure_Flack -0.2(18)
_refine_ls_extinction_coef 0.0010(3)
_refine_ls_extinction_expression Fc^*^=kFc[1+0.001xFc^2^\l^3^/sin(2\q)]^-1/4^
_refine_ls_extinction_method SHELXL
_refine_ls_goodness_of_fit_ref 0.983
_refine_ls_hydrogen_treatment mixed
_refine_ls_matrix_type full
_refine_ls_number_parameters 221
_refine_ls_number_reflns 3493
_refine_ls_number_restraints 33
_refine_ls_restrained_S_all 0.983
_refine_ls_R_factor_all 0.1193
_refine_ls_R_factor_gt 0.0525
_refine_ls_shift/su_max 0.034
_refine_ls_shift/su_mean 0.002
_refine_ls_structure_factor_coef Fsqd
_refine_ls_weighting_details 'calc w=1/[\s^2^(Fo^2^)+(0.0877P)^2^+0.0000P] where P=(Fo^2^+2Fc^2^)/3'
_refine_ls_weighting_scheme calc
_refine_ls_wR_factor_gt 0.1363
_refine_ls_wR_factor_ref 0.1693
_reflns_number_gt 1801
_reflns_number_total 3493
_reflns_threshold_expression >2sigma(I)
_cod_data_source_file b819756c.txt
_cod_data_source_block xtal5
_cod_original_sg_symbol_H-M I4
_cod_database_code 7200664

loop_
_symmetry_equiv_pos_as_xyz
'x, y, z'
'-x, -y, z'
'-y, x, z'
'y, -x, z'
'x+1/2, y+1/2, z+1/2'
'-x+1/2, -y+1/2, z+1/2'
'-y+1/2, x+1/2, z+1/2'
'y+1/2, -x+1/2, z+1/2'

loop_
_atom_site_label
_atom_site_type_symbol
_atom_site_fract_x
_atom_site_fract_y
_atom_site_fract_z
_atom_site_U_iso_or_equiv
_atom_site_adp_type
_atom_site_occupancy
_atom_site_symmetry_multiplicity
_atom_site_calc_flag
_atom_site_refinement_flags
_atom_site_disorder_assembly
_atom_site_disorder_group
O1 O 0.77678(16) 0.12585(13) 0.2813(2) 0.0751(7) Uani 1 1 d D . .
H1O H 0.777(2) 0.0728(12) 0.293(4) 0.090 Uiso 1 1 d D . .
O2 O 0.79821(16) 0.13612(13) 0.4747(2) 0.0745(7) Uani 1 1 d . . .
O3 O 0.96637(14) 0.24212(16) 0.3243(2) 0.0799(8) Uani 1 1 d . . .
O4 O 0.98461(14) 0.25373(17) 0.5182(2) 0.0796(7) Uani 1 1 d D . .
H4O H 1.0312(15) 0.232(2) 0.503(4) 0.096 Uiso 1 1 d D . .
C1 C 0.79078(17) 0.16739(17) 0.3778(3) 0.0559(7) Uani 1 1 d . . .
C2 C 0.79360(17) 0.25880(15) 0.3600(3) 0.0540(7) Uani 1 1 d . . .
H2 H 0.8092 0.2700 0.2779 0.065 Uiso 1 1 calc R . .
C3 C 0.70789(17) 0.29120(15) 0.3804(3) 0.0562(7) Uani 1 1 d . . .
C4 C 0.6597(2) 0.3122(2) 0.2852(3) 0.0769(10) Uani 1 1 d . . .
H4 H 0.6808 0.3101 0.2089 0.092 Uiso 1 1 calc R . .
C5 C 0.5792(3) 0.3366(2) 0.3039(5) 0.0956(14) Uani 1 1 d . . .
H5 H 0.5467 0.3509 0.2397 0.115 Uiso 1 1 calc R . .
C6 C 0.5477(2) 0.3396(2) 0.4150(6) 0.0939(13) Uani 1 1 d . . .
H6 H 0.4935 0.3542 0.4270 0.113 Uiso 1 1 calc R . .
C7 C 0.5962(2) 0.3210(2) 0.5081(4) 0.0894(12) Uani 1 1 d . . .
H7 H 0.5757 0.3252 0.5846 0.107 Uiso 1 1 calc R . .
C8 C 0.67532(19) 0.2962(2) 0.4912(3) 0.0738(10) Uani 1 1 d . . .
H8 H 0.7072 0.2826 0.5564 0.089 Uiso 1 1 calc R . .
C9 C 0.94142(17) 0.26073(16) 0.4225(4) 0.0575(7) Uani 1 1 d . . .
C10 C 0.85739(16) 0.29751(16) 0.4426(3) 0.0537(7) Uani 1 1 d . . .
H10 H 0.8412 0.2867 0.5246 0.064 Uiso 1 1 calc R . .
C11 C 0.86589(16) 0.38918(18) 0.4267(4) 0.0623(8) Uani 1 1 d . . .
C12 C 0.8728(3) 0.4228(2) 0.3171(5) 0.1194(18) Uani 1 1 d . . .
H12 H 0.8696 0.3896 0.2505 0.143 Uiso 1 1 calc R . .
C13 C 0.8847(4) 0.5068(4) 0.3041(8) 0.152(2) Uani 1 1 d . . .
H13A H 0.8894 0.5281 0.2282 0.183 Uiso 1 1 calc R . .
C14 C 0.8893(3) 0.5554(3) 0.3921(10) 0.137(3) Uani 1 1 d . . .
H14 H 0.8981 0.6109 0.3803 0.164 Uiso 1 1 calc R . .
C15 C 0.8809(4) 0.5243(4) 0.5054(8) 0.147(3) Uani 1 1 d . . .
H15 H 0.8842 0.5588 0.5704 0.176 Uiso 1 1 calc R . .
C16 C 0.8671(3) 0.4395(3) 0.5221(5) 0.1026(14) Uani 1 1 d . . .
H16 H 0.8590 0.4187 0.5977 0.123 Uiso 1 1 calc R . .
O1G O 0.0578(13) 0.0438(14) 0.3712(19) 0.199(8) Uani 0.25 1 d PU . .
C1G C -0.016(12) 0.021(9) 0.548(2) 0.125(11) Uani 0.25 1 d PU . .
C2G C 0.0000 0.0000 0.436(3) 0.187(6) Uani 1 4 d SU . .
C3G C 0.0000 0.0000 0.316(2) 0.180(6) Uani 1 4 d SU . .
C4G C 0.021(5) 0.018(6) 0.2013(17) 0.117(11) Uani 0.25 1 d PU . .

loop_
_atom_site_aniso_label
_atom_site_aniso_U_11
_atom_site_aniso_U_22
_atom_site_aniso_U_33
_atom_site_aniso_U_23
_atom_site_aniso_U_13
_atom_site_aniso_U_12
O1 0.0999(18) 0.0540(12) 0.0716(17) -0.0050(13) 0.0004(14) -0.0084(12)
O2 0.0988(18) 0.0558(13) 0.0689(17) 0.0062(12) -0.0171(13) -0.0049(11)
O3 0.0597(14) 0.1040(19) 0.0759(18) -0.0232(15) 0.0002(14) 0.0113(12)
O4 0.0586(13) 0.1136(19) 0.0668(17) 0.0052(15) -0.0031(14) 0.0116(13)
C1 0.0514(16) 0.0516(16) 0.065(2) -0.0024(19) 0.0008(16) -0.0019(13)
C2 0.0552(17) 0.0527(16) 0.0540(19) 0.0022(14) 0.0005(15) -0.0030(13)
C3 0.0543(16) 0.0465(15) 0.068(2) 0.0005(16) -0.0041(18) -0.0044(13)
C4 0.081(2) 0.072(2) 0.077(3) -0.003(2) -0.019(2) 0.0107(18)
C5 0.080(3) 0.089(3) 0.118(4) -0.001(3) -0.044(3) 0.021(2)
C6 0.059(2) 0.078(2) 0.145(4) -0.009(3) -0.008(3) 0.0061(17)
C7 0.068(2) 0.095(3) 0.105(3) -0.005(3) 0.016(2) 0.006(2)
C8 0.0552(19) 0.085(2) 0.081(3) 0.007(2) 0.0053(19) 0.0071(17)
C9 0.0538(17) 0.0507(16) 0.068(2) 0.0008(18) 0.0008(19) -0.0071(13)
C10 0.0530(15) 0.0510(15) 0.0572(18) 0.0004(15) 0.0070(15) -0.0012(13)
C11 0.0512(16) 0.0536(16) 0.082(2) -0.0068(19) 0.0006(18) 0.0005(13)
C12 0.175(5) 0.070(3) 0.113(4) 0.010(3) 0.033(4) -0.025(3)
C13 0.188(6) 0.073(3) 0.196(6) 0.040(4) 0.032(6) -0.031(4)
C14 0.095(3) 0.062(3) 0.253(9) -0.015(5) -0.030(5) -0.001(2)
C15 0.140(5) 0.087(4) 0.212(8) -0.062(5) -0.073(6) 0.029(3)
C16 0.111(3) 0.072(3) 0.124(4) -0.032(3) -0.037(3) 0.017(2)
O1G 0.179(14) 0.190(14) 0.229(16) 0.028(14) 0.008(13) -0.090(10)
C1G 0.12(2) 0.11(2) 0.147(11) 0.006(15) 0.001(18) 0.017(12)
C2G 0.174(9) 0.174(9) 0.214(15) 0.000 0.000 0.000
C3G 0.177(9) 0.177(9) 0.184(14) 0.000 0.000 0.000
C4G 0.11(2) 0.11(2) 0.137(10) 0.010(16) 0.017(15) -0.003(10)

loop_
_atom_type_symbol
_atom_type_description
_atom_type_scat_dispersion_real
_atom_type_scat_dispersion_imag
_atom_type_scat_source
C C 0.0033 0.0016 'International Tables Vol C Tables 4.2.6.8 and 6.1.1.4'
H H 0.0000 0.0000 'International Tables Vol C Tables 4.2.6.8 and 6.1.1.4'
O O 0.0106 0.0060 'International Tables Vol C Tables 4.2.6.8 and 6.1.1.4'

loop_
_geom_angle_atom_site_label_1
_geom_angle_atom_site_label_2
_geom_angle_atom_site_label_3
_geom_angle
_geom_angle_site_symmetry_1
_geom_angle_site_symmetry_3
_geom_angle_publ_flag
C1 O1 H1O 113(3) . . ?
C9 O4 H4O 111(3) . . ?
O2 C1 O1 123.4(3) . . ?
O2 C1 C2 122.3(3) . . ?
O1 C1 C2 114.3(3) . . ?
C1 C2 C3 107.3(2) . . ?
C1 C2 C10 110.4(3) . . ?
C3 C2 C10 113.1(2) . . ?
C1 C2 H2 108.6 . . ?
C3 C2 H2 108.6 . . ?
C10 C2 H2 108.6 . . ?
C8 C3 C4 118.5(3) . . ?
C8 C3 C2 121.5(3) . . ?
C4 C3 C2 119.9(3) . . ?
C3 C4 C5 119.7(4) . . ?
C3 C4 H4 120.1 . . ?
C5 C4 H4 120.1 . . ?
C6 C5 C4 120.6(4) . . ?
C6 C5 H5 119.7 . . ?
C4 C5 H5 119.7 . . ?
C7 C6 C5 119.2(4) . . ?
C7 C6 H6 120.4 . . ?
C5 C6 H6 120.4 . . ?
C6 C7 C8 120.9(5) . . ?
C6 C7 H7 119.5 . . ?
C8 C7 H7 119.5 . . ?
C3 C8 C7 121.0(4) . . ?
C3 C8 H8 119.5 . . ?
C7 C8 H8 119.5 . . ?
O3 C9 O4 123.5(3) . . ?
O3 C9 C10 122.5(3) . . ?
O4 C9 C10 113.9(3) . . ?
C9 C10 C11 106.9(2) . . ?
C9 C10 C2 111.2(2) . . ?
C11 C10 C2 113.5(2) . . ?
C9 C10 H10 108.4 . . ?
C11 C10 H10 108.4 . . ?
C2 C10 H10 108.4 . . ?
C16 C11 C12 118.4(3) . . ?
C16 C11 C10 120.5(4) . . ?
C12 C11 C10 121.0(3) . . ?
C11 C12 C13 120.4(6) . . ?
C11 C12 H12 119.8 . . ?
C13 C12 H12 119.8 . . ?
C14 C13 C12 122.7(7) . . ?
C14 C13 H13A 118.6 . . ?
C12 C13 H13A 118.6 . . ?
C13 C14 C15 118.9(6) . . ?
C13 C14 H14 120.5 . . ?
C15 C14 H14 120.5 . . ?
C14 C15 C16 120.0(5) . . ?
C14 C15 H15 120.0 . . ?
C16 C15 H15 120.0 . . ?
C11 C16 C15 119.4(6) . . ?
C11 C16 H16 120.3 . . ?
C15 C16 H16 120.3 . . ?
C2G O1G C3G 59.3(14) . . ?
C2G O1G O1G 53.0(6) . 4 ?
C3G O1G O1G 51.2(6) . 4 ?
C2G O1G O1G 53.0(6) . 3 ?
C3G O1G O1G 51.2(6) . 3 ?
O1G O1G O1G 90.000(3) 4 3 ?
C1G C1G C1G 90.00(3) 3 4 ?
C1G C1G C1G 45.000(9) 3 2 ?
C1G C1G C1G 45.00(3) 4 2 ?
C1G C1G C2G 76.8(9) 3 . ?
C1G C1G C2G 76.8(9) 4 . ?
C1G C1G C2G 71.1(13) 2 . ?
C3G C2G O1G 58.4(14) . . ?
C3G C2G O1G 58.4(14) . 2 ?
O1G C2G O1G 117(3) . 2 ?
C3G C2G O1G 58.4(14) . 4 ?
O1G C2G O1G 74.1(13) . 4 ?
O1G C2G O1G 74.1(13) 2 4 ?
C3G C2G O1G 58.4(14) . 3 ?
O1G C2G O1G 74.1(13) . 3 ?
O1G C2G O1G 74.1(13) 2 3 ?
O1G C2G O1G 117(3) 4 3 ?
C3G C2G C1G 161.1(13) . 4 ?
O1G C2G C1G 102.7(16) . 4 ?
O1G C2G C1G 141(2) 2 4 ?
O1G C2G C1G 120(10) 4 4 ?
O1G C2G C1G 119(10) 3 4 ?
C3G C2G C1G 161.1(13) . 3 ?
O1G C2G C1G 141(2) . 3 ?
O1G C2G C1G 102.7(16) 2 3 ?
O1G C2G C1G 119(10) 4 3 ?
O1G C2G C1G 120(10) 3 3 ?
C1G C2G C1G 38(3) 4 3 ?
C3G C2G C1G 161.1(13) . 2 ?
O1G C2G C1G 119(10) . 2 ?
O1G C2G C1G 120(10) 2 2 ?
O1G C2G C1G 102.7(16) 4 2 ?
O1G C2G C1G 141(2) 3 2 ?
C1G C2G C1G 26.5(18) 4 2 ?
C1G C2G C1G 26.5(18) 3 2 ?
C3G C2G C1G 161.1(13) . . ?
O1G C2G C1G 120(10) . . ?
O1G C2G C1G 119(10) 2 . ?
O1G C2G C1G 141(2) 4 . ?
O1G C2G C1G 102.7(16) 3 . ?
C1G C2G C1G 26.5(18) 4 . ?
C1G C2G C1G 26.5(18) 3 . ?
C1G C2G C1G 38(3) 2 . ?
C2G C3G O1G 62.4(14) . . ?
C2G C3G O1G 62.4(14) . 3 ?
O1G C3G O1G 77.6(11) . 3 ?
C2G C3G O1G 62.4(14) . 4 ?
O1G C3G O1G 77.6(11) . 4 ?
O1G C3G O1G 125(3) 3 4 ?
C2G C3G O1G 62.4(14) . 2 ?
O1G C3G O1G 125(3) . 2 ?
O1G C3G O1G 77.6(11) 3 2 ?
O1G C3G O1G 77.6(11) 4 2 ?
C2G C3G C4G 160.7(11) . . ?
O1G C3G C4G 98.4(15) . . ?
O1G C3G C4G 115(5) 3 . ?
O1G C3G C4G 117(5) 4 . ?
O1G C3G C4G 137(2) 2 . ?
C2G C3G C4G 160.7(11) . 3 ?
O1G C3G C4G 117(5) . 3 ?
O1G C3G C4G 98.4(15) 3 3 ?
O1G C3G C4G 137(2) 4 3 ?
O1G C3G C4G 115(5) 2 3 ?
C4G C3G C4G 27.0(15) . 3 ?
C2G C3G C4G 160.7(11) . 2 ?
O1G C3G C4G 137(2) . 2 ?
O1G C3G C4G 117(5) 3 2 ?
O1G C3G C4G 115(5) 4 2 ?
O1G C3G C4G 98.4(15) 2 2 ?
C4G C3G C4G 39(2) . 2 ?
C4G C3G C4G 27.0(15) 3 2 ?
C2G C3G C4G 160.7(11) . 4 ?
O1G C3G C4G 115(5) . 4 ?
O1G C3G C4G 137(2) 3 4 ?
O1G C3G C4G 98.4(15) 4 4 ?
O1G C3G C4G 117(5) 2 4 ?
C4G C3G C4G 27.0(15) . 4 ?
C4G C3G C4G 39(2) 3 4 ?
C4G C3G C4G 27.0(15) 2 4 ?
C4G C4G C4G 90.000(4) 3 4 ?
C4G C4G C4G 45.000(18) 3 2 ?
C4G C4G C4G 45.000(19) 4 2 ?
C4G C4G C3G 76.5(8) 3 . ?
C4G C4G C3G 76.5(8) 4 . ?
C4G C4G C3G 70.7(11) 2 . ?

loop_
_geom_bond_atom_site_label_1
_geom_bond_atom_site_label_2
_geom_bond_distance
_geom_bond_site_symmetry_2
_geom_bond_publ_flag
O1 C1 1.306(4) . ?
O1 H1O 0.878(18) . ?
O2 C1 1.215(4) . ?
O3 C9 1.222(4) . ?
O4 C9 1.297(4) . ?
O4 H4O 0.859(19) . ?
C1 C2 1.512(4) . ?
C2 C3 1.519(4) . ?
C2 C10 1.539(4) . ?
C2 H2 0.9800 . ?
C3 C8 1.365(5) . ?
C3 C4 1.377(5) . ?
C4 C5 1.395(5) . ?
C4 H4 0.9300 . ?
C5 C6 1.359(7) . ?
C5 H5 0.9300 . ?
C6 C7 1.353(7) . ?
C6 H6 0.9300 . ?
C7 C8 1.372(5) . ?
C7 H7 0.9300 . ?
C8 H8 0.9300 . ?
C9 C10 1.520(4) . ?
C10 C11 1.519(4) . ?
C10 H10 0.9800 . ?
C11 C16 1.358(6) . ?
C11 C12 1.359(6) . ?
C12 C13 1.398(6) . ?
C12 H12 0.9300 . ?
C13 C14 1.277(9) . ?
C13 H13A 0.9300 . ?
C14 C15 1.385(9) . ?
C14 H14 0.9300 . ?
C15 C16 1.420(8) . ?
C15 H15 0.9300 . ?
C16 H16 0.9300 . ?
O1G C2G 1.40(2) . ?
O1G C3G 1.34(2) . ?
O1G O1G 1.68(2) 4 ?
O1G O1G 1.68(2) 3 ?
C1G C1G 0.61(4) 3 ?
C1G C1G 0.61(4) 4 ?
C1G C1G 0.87(6) 2 ?
C1G C2G 1.34(3) . ?
C2G C3G 1.35(3) . ?
C2G O1G 1.40(2) 2 ?
C2G O1G 1.40(2) 4 ?
C2G O1G 1.40(2) 3 ?
C2G C1G 1.34(3) 4 ?
C2G C1G 1.34(3) 3 ?
C2G C1G 1.34(3) 2 ?
C3G O1G 1.34(2) 3 ?
C3G O1G 1.34(2) 4 ?
C3G O1G 1.34(2) 2 ?
C3G C4G 1.38(3) . ?
C3G C4G 1.38(3) 3 ?
C3G C4G 1.38(3) 2 ?
C3G C4G 1.38(3) 4 ?
C4G C4G 0.64(4) 3 ?
C4G C4G 0.64(4) 4 ?
C4G C4G 0.91(5) 2 ?

loop_
_geom_hbond_atom_site_label_D
_geom_hbond_atom_site_label_H
_geom_hbond_atom_site_label_A
_geom_hbond_distance_DH
_geom_hbond_distance_HA
_geom_hbond_distance_DA
_geom_hbond_angle_DHA
_geom_hbond_site_symmetry_A
O1 H1O O3 0.878(18) 1.81(2) 2.676(3) 169(4) 3_645
O4 H4O O2 0.859(19) 1.82(2) 2.671(3) 172(4) 4_665

loop_
_geom_torsion_atom_site_label_1
_geom_torsion_atom_site_label_2
_geom_torsion_atom_site_label_3
_geom_torsion_atom_site_label_4
_geom_torsion
_geom_torsion_site_symmetry_1
_geom_torsion_site_symmetry_2
_geom_torsion_site_symmetry_3
_geom_torsion_site_symmetry_4
_geom_torsion_publ_flag
O2 C1 C2 C3 -86.1(4) . . . . ?
O1 C1 C2 C3 91.6(3) . . . . ?
O2 C1 C2 C10 37.6(4) . . . . ?
O1 C1 C2 C10 -144.8(3) . . . . ?
C1 C2 C3 C8 73.6(4) . . . . ?
C10 C2 C3 C8 -48.4(4) . . . . ?
C1 C2 C3 C4 -102.9(3) . . . . ?
C10 C2 C3 C4 135.1(3) . . . . ?
C8 C3 C4 C5 -1.0(5) . . . . ?
C2 C3 C4 C5 175.6(3) . . . . ?
C3 C4 C5 C6 -0.2(6) . . . . ?
C4 C5 C6 C7 2.0(6) . . . . ?
C5 C6 C7 C8 -2.6(6) . . . . ?
C4 C3 C8 C7 0.4(5) . . . . ?
C2 C3 C8 C7 -176.1(3) . . . . ?
C6 C7 C8 C3 1.4(6) . . . . ?
O3 C9 C10 C11 -86.6(3) . . . . ?
O4 C9 C10 C11 91.2(3) . . . . ?
O3 C9 C10 C2 37.8(4) . . . . ?
O4 C9 C10 C2 -144.4(3) . . . . ?
C1 C2 C10 C9 57.4(3) . . . . ?
C3 C2 C10 C9 177.6(3) . . . . ?
C1 C2 C10 C11 178.0(3) . . . . ?
C3 C2 C10 C11 -61.8(3) . . . . ?
C9 C10 C11 C16 -103.9(4) . . . . ?
C2 C10 C11 C16 133.1(3) . . . . ?
C9 C10 C11 C12 75.8(4) . . . . ?
C2 C10 C11 C12 -47.1(4) . . . . ?
C16 C11 C12 C13 3.0(7) . . . . ?
C10 C11 C12 C13 -176.8(4) . . . . ?
C11 C12 C13 C14 -0.3(9) . . . . ?
C12 C13 C14 C15 -1.1(9) . . . . ?
C13 C14 C15 C16 -0.2(9) . . . . ?
C12 C11 C16 C15 -4.2(6) . . . . ?
C10 C11 C16 C15 175.6(4) . . . . ?
C14 C15 C16 C11 2.9(8) . . . . ?
O1G O1G C2G C3G -62.3(9) 4 . . . ?
O1G O1G C2G C3G 62.3(9) 3 . . . ?
C3G O1G C2G O1G 0.000(1) . . . 2 ?
O1G O1G C2G O1G -62.3(9) 4 . . 2 ?
O1G O1G C2G O1G 62.3(9) 3 . . 2 ?
C3G O1G C2G O1G 62.3(9) . . . 4 ?
O1G O1G C2G O1G 124.7(19) 3 . . 4 ?
C3G O1G C2G O1G -62.3(9) . . . 3 ?
O1G O1G C2G O1G -124.7(19) 4 . . 3 ?
C3G O1G C2G C1G -180(11) . . . 4 ?
O1G O1G C2G C1G 118(11) 4 . . 4 ?
O1G O1G C2G C1G -117(11) 3 . . 4 ?
C3G O1G C2G C1G 179(17) . . . 3 ?
O1G O1G C2G C1G 117(17) 4 . . 3 ?
O1G O1G C2G C1G -118(17) 3 . . 3 ?
C3G O1G C2G C1G 158(3) . . . 2 ?
O1G O1G C2G C1G 96(3) 4 . . 2 ?
O1G O1G C2G C1G -139(3) 3 . . 2 ?
C3G O1G C2G C1G -158(3) . . . . ?
O1G O1G C2G C1G 140(3) 4 . . . ?
O1G O1G C2G C1G -96(3) 3 . . . ?
C1G C1G C2G C3G 133.4(3) 3 . . . ?
C1G C1G C2G C3G -133.4(2) 4 . . . ?
C1G C1G C2G C3G 180.00(9) 2 . . . ?
C1G C1G C2G O1G -147(30) 3 . . . ?
C1G C1G C2G O1G -54(30) 4 . . . ?
C1G C1G C2G O1G -100(30) 2 . . . ?
C1G C1G C2G O1G 56(30) 3 . . 2 ?
C1G C1G C2G O1G 149(30) 4 . . 2 ?
C1G C1G C2G O1G 102(30) 2 . . 2 ?
C1G C1G C2G O1G -45(44) 3 . . 4 ?
C1G C1G C2G O1G 48(44) 4 . . 4 ?
C1G C1G C2G O1G 1(44) 2 . . 4 ?
C1G C1G C2G O1G 134(29) 3 . . 3 ?
C1G C1G C2G O1G -133(29) 4 . . 3 ?
C1G C1G C2G O1G -179(29) 2 . . 3 ?
C1G C1G C2G C1G -93.2(5) 3 . . 4 ?
C1G C1G C2G C1G -46.6(2) 2 . . 4 ?
C1G C1G C2G C1G 93.2(4) 4 . . 3 ?
C1G C1G C2G C1G 46.6(2) 2 . . 3 ?
C1G C1G C2G C1G -46.6(2) 3 . . 2 ?
C1G C1G C2G C1G 46.6(2) 4 . . 2 ?
O1G C2G C3G O1G 180.0 2 . . . ?
O1G C2G C3G O1G -90.000(3) 4 . . . ?
O1G C2G C3G O1G 90.000(4) 3 . . . ?
C1G C2G C3G O1G 1(33) 4 . . . ?
C1G C2G C3G O1G -179(33) 3 . . . ?
C1G C2G C3G O1G -89(33) 2 . . . ?
C1G C2G C3G O1G 91(33) . . . . ?
O1G C2G C3G O1G -90.000(3) . . . 3 ?
O1G C2G C3G O1G 90.000(3) 2 . . 3 ?
O1G C2G C3G O1G 180.000(3) 4 . . 3 ?
C1G C2G C3G O1G -89(33) 4 . . 3 ?
C1G C2G C3G O1G 91(33) 3 . . 3 ?
C1G C2G C3G O1G -179(33) 2 . . 3 ?
C1G C2G C3G O1G 1(33) . . . 3 ?
O1G C2G C3G O1G 90.000(2) . . . 4 ?
O1G C2G C3G O1G -90.000(2) 2 . . 4 ?
O1G C2G C3G O1G 180.000(3) 3 . . 4 ?
C1G C2G C3G O1G 91(33) 4 . . 4 ?
C1G C2G C3G O1G -89(33) 3 . . 4 ?
C1G C2G C3G O1G 1(33) 2 . . 4 ?
C1G C2G C3G O1G -179(33) . . . 4 ?
O1G C2G C3G O1G 180.0 . . . 2 ?
O1G C2G C3G O1G 90.000(3) 4 . . 2 ?
O1G C2G C3G O1G -90.000(4) 3 . . 2 ?
C1G C2G C3G O1G -179(33) 4 . . 2 ?
C1G C2G C3G O1G 1(33) 3 . . 2 ?
C1G C2G C3G O1G 91(33) 2 . . 2 ?
C1G C2G C3G O1G -89(33) . . . 2 ?
O1G C2G C3G C4G -3(16) . . . . ?
O1G C2G C3G C4G 177(16) 2 . . . ?
O1G C2G C3G C4G -93(16) 4 . . . ?
O1G C2G C3G C4G 87(16) 3 . . . ?
C1G C2G C3G C4G -2(38) 4 . . . ?
C1G C2G C3G C4G 178(38) 3 . . . ?
C1G C2G C3G C4G -92(38) 2 . . . ?
C1G C2G C3G C4G 88(38) . . . . ?
O1G C2G C3G C4G -93(16) . . . 3 ?
O1G C2G C3G C4G 87(16) 2 . . 3 ?
O1G C2G C3G C4G 177(16) 4 . . 3 ?
O1G C2G C3G C4G -3(16) 3 . . 3 ?
C1G C2G C3G C4G -92(38) 4 . . 3 ?
C1G C2G C3G C4G 88(38) 3 . . 3 ?
C1G C2G C3G C4G 178(38) 2 . . 3 ?
C1G C2G C3G C4G -2(38) . . . 3 ?
O1G C2G C3G C4G 177(16) . . . 2 ?
O1G C2G C3G C4G -3(16) 2 . . 2 ?
O1G C2G C3G C4G 87(16) 4 . . 2 ?
O1G C2G C3G C4G -93(16) 3 . . 2 ?
C1G C2G C3G C4G 178(38) 4 . . 2 ?
C1G C2G C3G C4G -2(38) 3 . . 2 ?
C1G C2G C3G C4G 88(38) 2 . . 2 ?
C1G C2G C3G C4G -92(38) . . . 2 ?
O1G C2G C3G C4G 87(16) . . . 4 ?
O1G C2G C3G C4G -93(16) 2 . . 4 ?
O1G C2G C3G C4G -3(16) 4 . . 4 ?
O1G C2G C3G C4G 177(16) 3 . . 4 ?
C1G C2G C3G C4G 88(38) 4 . . 4 ?
C1G C2G C3G C4G -92(38) 3 . . 4 ?
C1G C2G C3G C4G -2(38) 2 . . 4 ?
C1G C2G C3G C4G 178(38) . . . 4 ?
O1G O1G C3G C2G 65.1(10) 4 . . . ?
O1G O1G C3G C2G -65.1(10) 3 . . . ?
C2G O1G C3G O1G 65.1(10) . . . 3 ?
O1G O1G C3G O1G 130(2) 4 . . 3 ?
C2G O1G C3G O1G -65.1(10) . . . 4 ?
O1G O1G C3G O1G -130(2) 3 . . 4 ?
C2G O1G C3G O1G 0.000(1) . . . 2 ?
O1G O1G C3G O1G 65.1(10) 4 . . 2 ?
O1G O1G C3G O1G -65.1(10) 3 . . 2 ?
C2G O1G C3G C4G 179(5) . . . . ?
O1G O1G C3G C4G -116(5) 4 . . . ?
O1G O1G C3G C4G 114(5) 3 . . . ?
C2G O1G C3G C4G 158.3(15) . . . 3 ?
O1G O1G C3G C4G -137(2) 4 . . 3 ?
O1G O1G C3G C4G 93.2(14) 3 . . 3 ?
C2G O1G C3G C4G -179(7) . . . 2 ?
O1G O1G C3G C4G -114(8) 4 . . 2 ?
O1G O1G C3G C4G 116(8) 3 . . 2 ?
C2G O1G C3G C4G -158.6(18) . . . 4 ?
O1G O1G C3G C4G -93.5(17) 4 . . 4 ?
O1G O1G C3G C4G 136(2) 3 . . 4 ?
C2G C3G C4G C4G -133.3(2) . . . 3 ?
O1G C3G C4G C4G -136(14) . . . 3 ?
O1G C3G C4G C4G -56(14) 3 . . 3 ?
O1G C3G C4G C4G 144(14) 4 . . 3 ?
O1G C3G C4G C4G 43(20) 2 . . 3 ?
C4G C3G C4G C4G 46.66(18) 2 . . 3 ?
C4G C3G C4G C4G 93.3(4) 4 . . 3 ?
C2G C3G C4G C4G 133.34(18) . . . 4 ?
O1G C3G C4G C4G 131(14) . . . 4 ?
O1G C3G C4G C4G -149(14) 3 . . 4 ?
O1G C3G C4G C4G 51(14) 4 . . 4 ?
O1G C3G C4G C4G -50(20) 2 . . 4 ?
C4G C3G C4G C4G -93.3(4) 3 . . 4 ?
C4G C3G C4G C4G -46.66(19) 2 . . 4 ?
C2G C3G C4G C4G 180.00(4) . . . 2 ?
O1G C3G C4G C4G 178(14) . . . 2 ?
O1G C3G C4G C4G -102(14) 3 . . 2 ?
O1G C3G C4G C4G 97(14) 4 . . 2 ?
O1G C3G C4G C4G -4(20) 2 . . 2 ?
C4G C3G C4G C4G -46.66(19) 3 . . 2 ?
C4G C3G C4G C4G 46.66(19) 4 . . 2 ?
